data_2225198
loop_
_publ_author_name
'Loh, Wan-Sin'
'Fun, Hoong-Kun'
'Reddy, B. Palakshi'
'Vijayakumar, V.'
'Sarveswari, S.'

_publ_section_title
;
 Dimethyl
 1,4-dihydro-4-(4-methoxyphenyl)-2,6-dimethylpyridine-3,5-dicarboxylate
;
_journal_coeditor_code CI5029
_journal_issue 3
_journal_name_full 'Acta Crystallographica Section E'
_journal_page_first o587
_journal_page_last o588
_journal_paper_doi 10.1107/S1600536810004940
_journal_volume 66
_journal_year 2010
_chemical_formula_iupac 'C18 H21 N O5'
_chemical_formula_moiety 'C18 H21 N O5'
_chemical_formula_sum 'C18 H21 N O5'
_chemical_formula_weight 331.36
_chemical_name_systematic
;Dimethyl
 1,4-dihydro-4-(4-methoxyphenyl)-2,6-dimethylpyridine-3,5-dicarboxylate
;
_space_group_IT_number 2
_symmetry_cell_setting triclinic
_symmetry_space_group_name_Hall '-P 1'
_symmetry_space_group_name_H-M 'P -1'
_atom_sites_solution_hydrogens geom
_atom_sites_solution_primary direct
_atom_sites_solution_secondary difmap
_audit_creation_method SHELXL-97
_cell_angle_alpha 83.0290(10)
_cell_angle_beta 83.8340(10)
_cell_angle_gamma 77.4240(10)
_cell_formula_units_Z 2
_cell_length_a 7.4106(3)
_cell_length_b 9.5715(5)
_cell_length_c 11.7771(6)
_cell_measurement_reflns_used 9874
_cell_measurement_temperature 100.00(10)
_cell_measurement_theta_max 37.53
_cell_measurement_theta_min 2.83
_cell_volume 806.45(7)
_computing_cell_refinement 'SAINT (Bruker, 2009)'
_computing_data_collection 'APEX DUO (Bruker, 2009)'
_computing_data_reduction 'SAINT (Bruker, 2009)'
_computing_molecular_graphics 'SHELXTL (Sheldrick, 2008)'
_computing_publication_material 'SHELXTL (Sheldrick, 2008) and PLATON (Spek, 2009)'
_computing_structure_refinement 'SHELXTL (Sheldrick, 2008)'
_computing_structure_solution 'SHELXTL (Sheldrick, 2008)'
_diffrn_ambient_temperature 100.00(10)
_diffrn_measured_fraction_theta_full 0.990
_diffrn_measured_fraction_theta_max 0.990
_diffrn_measurement_device_type
;
Bruker SMART APEX DUO CCD area-detector diffractometer
;
_diffrn_measurement_method '\f and \w scans'
_diffrn_radiation_monochromator graphite
_diffrn_radiation_source 'fine-focus sealed tube'
_diffrn_radiation_type MoK\a
_diffrn_radiation_wavelength 0.71073
_diffrn_reflns_av_R_equivalents 0.0187
_diffrn_reflns_av_sigmaI/netI 0.0165
_diffrn_reflns_limit_h_max 10
_diffrn_reflns_limit_h_min -10
_diffrn_reflns_limit_k_max 13
_diffrn_reflns_limit_k_min -13
_diffrn_reflns_limit_l_max 16
_diffrn_reflns_limit_l_min -15
_diffrn_reflns_number 19600
_diffrn_reflns_theta_full 30.00
_diffrn_reflns_theta_max 30.00
_diffrn_reflns_theta_min 2.66
_diffrn_standards_number 0
_exptl_absorpt_coefficient_mu 0.100
_exptl_absorpt_correction_T_max 0.9763
_exptl_absorpt_correction_T_min 0.9656
_exptl_absorpt_correction_type multi-scan
_exptl_absorpt_process_details '(<i>SADABS</i>; Bruker, 2009)'
_exptl_crystal_colour colourless
_exptl_crystal_density_diffrn 1.365
_exptl_crystal_density_method 'not measured'
_exptl_crystal_description Block
_exptl_crystal_F_000 352
_exptl_crystal_size_max 0.35
_exptl_crystal_size_mid 0.34
_exptl_crystal_size_min 0.24
_refine_diff_density_max 0.476
_refine_diff_density_min -0.223
_refine_ls_extinction_method none
_refine_ls_goodness_of_fit_ref 1.049
_refine_ls_hydrogen_treatment mixed
_refine_ls_matrix_type full
_refine_ls_number_parameters 226
_refine_ls_number_reflns 4664
_refine_ls_number_restraints 0
_refine_ls_restrained_S_all 1.049
_refine_ls_R_factor_all 0.0392
_refine_ls_R_factor_gt 0.0366
_refine_ls_shift/su_max 0.001
_refine_ls_shift/su_max_lt 0.001
_refine_ls_shift/su_mean <0.001
_refine_ls_structure_factor_coef Fsqd
_refine_ls_weighting_details 'calc w=1/[\s^2^(Fo^2^)+(0.0628P)^2^+0.2437P] where P=(Fo^2^+2Fc^2^)/3'
_refine_ls_weighting_scheme calc
_refine_ls_wR_factor_gt 0.1066
_refine_ls_wR_factor_ref 0.1097
_reflns_number_gt 4319
_reflns_number_total 4664
_reflns_threshold_expression I>2\s(I)
_cod_data_source_file ci5029.cif
_cod_data_source_block I
_cod_depositor_comments
;
The following automatic conversions were performed:
'_symmetry_cell_setting' value 'Triclinic' changed to 'triclinic'
according to '/home/saulius/struct/CIF-dictionaries/cif_core.dic'
dictionary named 'cif_core.dic' version 2.4.1 from 2010-06-29.

Automatic conversion script
Id: cif_fix_enum 1527 2010-12-29 10:47:43Z saulius 

The following automatic conversions were performed:

'_symmetry_cell_setting' value 'Triclinic' changed to 'triclinic'
according to /home/saulius/struct/CIF-dictionaries/cif_core.dic
dictionary named 'cif_core.dic' version 2.4.1 from 2010-06-29.

Automatic conversion script
Id: cif_fix_values 1715 2011-07-08 13:25:40Z adriana 
;
_cod_original_cell_volume 806.46(7)
_cod_database_code 2225198
_cod_database_fobs_code 2225198

loop_
_symmetry_equiv_pos_as_xyz
'x, y, z'
'-x, -y, -z'

loop_
_atom_site_type_symbol
_atom_site_label
_atom_site_fract_x
_atom_site_fract_y
_atom_site_fract_z
_atom_site_U_iso_or_equiv
_atom_site_adp_type
_atom_site_calc_flag
_atom_site_refinement_flags
_atom_site_occupancy
_atom_site_disorder_assembly
_atom_site_disorder_group
O O1 0.19666(9) 0.64176(7) 0.02070(6) 0.01872(14) Uani d . 1 . .
O O2 0.45751(9) -0.03547(8) 0.19907(6) 0.02053(15) Uani d . 1 . .
O O3 0.76827(9) -0.08374(7) 0.16829(6) 0.01754(14) Uani d . 1 . .
O O4 0.13686(9) 0.26414(7) 0.49736(6) 0.01760(14) Uani d . 1 . .
O O5 0.29405(9) 0.35204(8) 0.61485(6) 0.01934(14) Uani d . 1 . .
N N1 0.78947(10) 0.17746(8) 0.42720(6) 0.01437(14) Uani d . 1 . .
C C1 0.22940(12) 0.30263(9) 0.19929(7) 0.01528(16) Uani d . 1 . .
H H1A 0.1636 0.2291 0.2132 0.018 Uiso calc R 1 . .
C C2 0.17064(12) 0.41859(9) 0.11955(7) 0.01588(16) Uani d . 1 . .
H H2A 0.0667 0.4221 0.0806 0.019 Uiso calc R 1 . .
C C3 0.26760(11) 0.52967(9) 0.09799(7) 0.01404(16) Uani d . 1 . .
C C4 0.42555(12) 0.52171(9) 0.15453(8) 0.01685(17) Uani d . 1 . .
H H4A 0.4930 0.5942 0.1393 0.020 Uiso calc R 1 . .
C C5 0.48191(12) 0.40434(9) 0.23414(8) 0.01621(17) Uani d . 1 . .
H H5A 0.5875 0.3997 0.2718 0.019 Uiso calc R 1 . .
C C6 0.38473(11) 0.29392(9) 0.25892(7) 0.01226(15) Uani d . 1 . .
C C7 0.44663(11) 0.16962(9) 0.34963(7) 0.01211(15) Uani d . 1 . .
H H7A 0.3513 0.1114 0.3631 0.015 Uiso calc R 1 . .
C C8 0.62773(11) 0.07428(8) 0.30836(7) 0.01266(15) Uani d . 1 . .
C C9 0.79129(11) 0.08547(9) 0.34450(7) 0.01310(15) Uani d . 1 . .
C C10 0.63106(11) 0.23953(9) 0.49133(7) 0.01351(15) Uani d . 1 . .
C C11 0.46306(11) 0.22785(9) 0.46145(7) 0.01275(15) Uani d . 1 . .
C C12 0.28140(14) 0.76387(10) 0.00644(9) 0.02215(19) Uani d . 1 . .
H H12A 0.2151 0.8376 -0.0455 0.033 Uiso calc R 1 . .
H H12B 0.4079 0.7363 -0.0243 0.033 Uiso calc R 1 . .
H H12C 0.2782 0.7998 0.0794 0.033 Uiso calc R 1 . .
C C13 0.60706(12) -0.01947(9) 0.22266(7) 0.01414(16) Uani d . 1 . .
C C14 0.74903(14) -0.16612(11) 0.07708(9) 0.02279(19) Uani d . 1 . .
H H14A 0.8698 -0.2091 0.0444 0.034 Uiso calc R 1 . .
H H14B 0.6814 -0.1038 0.0188 0.034 Uiso calc R 1 . .
H H14C 0.6831 -0.2403 0.1073 0.034 Uiso calc R 1 . .
C C15 0.28484(11) 0.28084(9) 0.52454(7) 0.01380(16) Uani d . 1 . .
C C16 0.11938(13) 0.41561(11) 0.67270(8) 0.02036(18) Uani d . 1 . .
H H16A 0.1416 0.4659 0.7338 0.031 Uiso calc R 1 . .
H H16B 0.0540 0.3414 0.7037 0.031 Uiso calc R 1 . .
H H16C 0.0462 0.4819 0.6191 0.031 Uiso calc R 1 . .
C C17 0.98251(11) 0.00466(9) 0.30817(8) 0.01614(16) Uani d . 1 . .
H H17A 0.9862 -0.0969 0.3206 0.024 Uiso calc R 1 . .
H H17B 1.0712 0.0281 0.3526 0.024 Uiso calc R 1 . .
H H17C 1.0122 0.0312 0.2282 0.024 Uiso calc R 1 . .
C C18 0.67039(12) 0.31346(10) 0.58865(8) 0.01716(17) Uani d . 1 . .
H H18A 0.5985 0.4101 0.5848 0.026 Uiso calc R 1 . .
H H18B 0.8000 0.3156 0.5830 0.026 Uiso calc R 1 . .
H H18C 0.6379 0.2619 0.6604 0.026 Uiso calc R 1 . .
H H1N1 0.895(2) 0.1892(17) 0.4467(13) 0.030(4) Uiso d . 1 . .

loop_
_atom_site_aniso_label
_atom_site_aniso_U_11
_atom_site_aniso_U_22
_atom_site_aniso_U_33
_atom_site_aniso_U_12
_atom_site_aniso_U_13
_atom_site_aniso_U_23
O1 0.0186(3) 0.0164(3) 0.0206(3) -0.0040(2) -0.0063(2) 0.0048(2)
O2 0.0147(3) 0.0233(3) 0.0262(3) -0.0051(2) -0.0037(2) -0.0088(3)
O3 0.0143(3) 0.0177(3) 0.0218(3) -0.0029(2) -0.0008(2) -0.0080(2)
O4 0.0111(3) 0.0237(3) 0.0187(3) -0.0042(2) -0.0016(2) -0.0036(2)
O5 0.0127(3) 0.0272(3) 0.0193(3) -0.0035(2) 0.0003(2) -0.0099(3)
N1 0.0095(3) 0.0180(3) 0.0168(3) -0.0037(2) -0.0026(2) -0.0036(3)
C1 0.0140(4) 0.0160(4) 0.0171(4) -0.0055(3) -0.0041(3) 0.0002(3)
C2 0.0139(4) 0.0177(4) 0.0168(4) -0.0039(3) -0.0055(3) 0.0001(3)
C3 0.0140(3) 0.0141(3) 0.0131(3) -0.0013(3) -0.0014(3) -0.0005(3)
C4 0.0166(4) 0.0161(4) 0.0192(4) -0.0068(3) -0.0043(3) 0.0015(3)
C5 0.0140(4) 0.0178(4) 0.0182(4) -0.0056(3) -0.0057(3) 0.0009(3)
C6 0.0111(3) 0.0132(3) 0.0125(3) -0.0021(3) -0.0014(3) -0.0017(3)
C7 0.0098(3) 0.0135(3) 0.0133(3) -0.0027(3) -0.0021(3) -0.0010(3)
C8 0.0117(3) 0.0119(3) 0.0144(3) -0.0025(3) -0.0016(3) -0.0010(3)
C9 0.0120(3) 0.0126(3) 0.0146(3) -0.0029(3) -0.0010(3) -0.0003(3)
C10 0.0124(4) 0.0148(3) 0.0134(3) -0.0028(3) -0.0021(3) -0.0006(3)
C11 0.0109(3) 0.0146(3) 0.0128(3) -0.0028(3) -0.0012(3) -0.0010(3)
C12 0.0258(5) 0.0168(4) 0.0238(4) -0.0066(3) -0.0043(3) 0.0043(3)
C13 0.0141(4) 0.0123(3) 0.0161(4) -0.0030(3) -0.0017(3) -0.0006(3)
C14 0.0205(4) 0.0232(4) 0.0270(5) -0.0042(3) -0.0016(3) -0.0131(4)
C15 0.0131(3) 0.0148(3) 0.0132(3) -0.0028(3) -0.0013(3) 0.0000(3)
C16 0.0149(4) 0.0243(4) 0.0218(4) -0.0022(3) 0.0021(3) -0.0087(3)
C17 0.0101(3) 0.0161(4) 0.0223(4) -0.0023(3) -0.0014(3) -0.0030(3)
C18 0.0132(4) 0.0221(4) 0.0178(4) -0.0038(3) -0.0037(3) -0.0059(3)

loop_
_atom_type_symbol
_atom_type_description
_atom_type_scat_dispersion_real
_atom_type_scat_dispersion_imag
_atom_type_scat_source
C C 0.0033 0.0016 'International Tables Vol C Tables 4.2.6.8 and 6.1.1.4'
H H 0.0000 0.0000 'International Tables Vol C Tables 4.2.6.8 and 6.1.1.4'
N N 0.0061 0.0033 'International Tables Vol C Tables 4.2.6.8 and 6.1.1.4'
O O 0.0106 0.0060 'International Tables Vol C Tables 4.2.6.8 and 6.1.1.4'

loop_
_geom_angle_atom_site_label_1
_geom_angle_atom_site_label_2
_geom_angle_atom_site_label_3
_geom_angle_site_symmetry_1
_geom_angle_site_symmetry_3
_geom_angle
_geom_angle_publ_flag
C3 O1 C12 . . 116.97(7) ?
C13 O3 C14 . . 115.18(7) ?
C15 O5 C16 . . 116.31(7) ?
C10 N1 C9 . . 124.03(7) ?
C10 N1 H1N1 . . 116.8(10) ?
C9 N1 H1N1 . . 118.7(10) ?
C2 C1 C6 . . 121.53(8) ?
C2 C1 H1A . . 119.2 ?
C6 C1 H1A . . 119.2 ?
C1 C2 C3 . . 119.85(8) ?
C1 C2 H2A . . 120.1 ?
C3 C2 H2A . . 120.1 ?
O1 C3 C4 . . 124.45(8) ?
O1 C3 C2 . . 115.92(7) ?
C4 C3 C2 . . 119.63(8) ?
C3 C4 C5 . . 119.49(8) ?
C3 C4 H4A . . 120.3 ?
C5 C4 H4A . . 120.3 ?
C6 C5 C4 . . 121.82(8) ?
C6 C5 H5A . . 119.1 ?
C4 C5 H5A . . 119.1 ?
C5 C6 C1 . . 117.64(7) ?
C5 C6 C7 . . 120.39(7) ?
C1 C6 C7 . . 121.96(7) ?
C11 C7 C8 . . 111.44(6) ?
C11 C7 C6 . . 109.82(6) ?
C8 C7 C6 . . 110.88(6) ?
C11 C7 H7A . . 108.2 ?
C8 C7 H7A . . 108.2 ?
C6 C7 H7A . . 108.2 ?
C9 C8 C13 . . 125.21(7) ?
C9 C8 C7 . . 120.89(7) ?
C13 C8 C7 . . 113.77(7) ?
C8 C9 N1 . . 118.88(7) ?
C8 C9 C17 . . 127.61(8) ?
N1 C9 C17 . . 113.47(7) ?
C11 C10 N1 . . 118.71(7) ?
C11 C10 C18 . . 127.85(8) ?
N1 C10 C18 . . 113.43(7) ?
C10 C11 C15 . . 124.91(8) ?
C10 C11 C7 . . 120.70(7) ?
C15 C11 C7 . . 114.13(7) ?
O1 C12 H12A . . 109.5 ?
O1 C12 H12B . . 109.5 ?
H12A C12 H12B . . 109.5 ?
O1 C12 H12C . . 109.5 ?
H12A C12 H12C . . 109.5 ?
H12B C12 H12C . . 109.5 ?
O2 C13 O3 . . 121.96(8) ?
O2 C13 C8 . . 123.36(8) ?
O3 C13 C8 . . 114.65(7) ?
O3 C14 H14A . . 109.5 ?
O3 C14 H14B . . 109.5 ?
H14A C14 H14B . . 109.5 ?
O3 C14 H14C . . 109.5 ?
H14A C14 H14C . . 109.5 ?
H14B C14 H14C . . 109.5 ?
O4 C15 O5 . . 121.67(8) ?
O4 C15 C11 . . 123.13(8) ?
O5 C15 C11 . . 115.20(7) ?
O5 C16 H16A . . 109.5 ?
O5 C16 H16B . . 109.5 ?
H16A C16 H16B . . 109.5 ?
O5 C16 H16C . . 109.5 ?
H16A C16 H16C . . 109.5 ?
H16B C16 H16C . . 109.5 ?
C9 C17 H17A . . 109.5 ?
C9 C17 H17B . . 109.5 ?
H17A C17 H17B . . 109.5 ?
C9 C17 H17C . . 109.5 ?
H17A C17 H17C . . 109.5 ?
H17B C17 H17C . . 109.5 ?
C10 C18 H18A . . 109.5 ?
C10 C18 H18B . . 109.5 ?
H18A C18 H18B . . 109.5 ?
C10 C18 H18C . . 109.5 ?
H18A C18 H18C . . 109.5 ?
H18B C18 H18C . . 109.5 ?

loop_
_geom_bond_atom_site_label_1
_geom_bond_atom_site_label_2
_geom_bond_site_symmetry_2
_geom_bond_distance
_geom_bond_publ_flag
O1 C3 . 1.3697(10) ?
O1 C12 . 1.4276(11) ?
O2 C13 . 1.2163(10) ?
O3 C13 . 1.3516(10) ?
O3 C14 . 1.4433(11) ?
O4 C15 . 1.2226(10) ?
O5 C15 . 1.3461(10) ?
O5 C16 . 1.4416(11) ?
N1 C10 . 1.3843(10) ?
N1 C9 . 1.3872(11) ?
N1 H1N1 . 0.871(16) ?
C1 C2 . 1.3885(11) ?
C1 C6 . 1.3938(11) ?
C1 H1A . 0.93 ?
C2 C3 . 1.3925(12) ?
C2 H2A . 0.93 ?
C3 C4 . 1.3912(12) ?
C4 C5 . 1.3928(11) ?
C4 H4A . 0.93 ?
C5 C6 . 1.3901(11) ?
C5 H5A . 0.93 ?
C6 C7 . 1.5252(11) ?
C7 C11 . 1.5172(11) ?
C7 C8 . 1.5180(11) ?
C7 H7A . 0.98 ?
C8 C9 . 1.3565(11) ?
C8 C13 . 1.4698(11) ?
C9 C17 . 1.5040(11) ?
C10 C11 . 1.3603(11) ?
C10 C18 . 1.5026(11) ?
C11 C15 . 1.4637(11) ?
C12 H12A . 0.96 ?
C12 H12B . 0.96 ?
C12 H12C . 0.96 ?
C14 H14A . 0.96 ?
C14 H14B . 0.96 ?
C14 H14C . 0.96 ?
C16 H16A . 0.96 ?
C16 H16B . 0.96 ?
C16 H16C . 0.96 ?
C17 H17A . 0.96 ?
C17 H17B . 0.96 ?
C17 H17C . 0.96 ?
C18 H18A . 0.96 ?
C18 H18B . 0.96 ?
C18 H18C . 0.96 ?

loop_
_geom_hbond_atom_site_label_D
_geom_hbond_atom_site_label_H
_geom_hbond_atom_site_label_A
_geom_hbond_site_symmetry_A
_geom_hbond_distance_DH
_geom_hbond_distance_HA
_geom_hbond_distance_DA
_geom_hbond_angle_DHA
_geom_hbond_publ_flag
N1 H1N1 O4 1_655 0.87(2) 2.23(2) 3.0906(10) 169.0(10) yes
C14 H14A O1 1_645 0.96 2.54 3.4631(13) 162 yes
C18 H18B O4 1_655 0.96 2.56 3.4558(12) 156 yes
C12 H12B Cg1 2_665 0.96 2.79 3.6549(11) 151 yes

loop_
_geom_torsion_atom_site_label_1
_geom_torsion_atom_site_label_2
_geom_torsion_atom_site_label_3
_geom_torsion_atom_site_label_4
_geom_torsion_site_symmetry_1
_geom_torsion_site_symmetry_2
_geom_torsion_site_symmetry_3
_geom_torsion_site_symmetry_4
_geom_torsion
_geom_torsion_publ_flag
C6 C1 C2 C3 . . . . -0.14(13) ?
C12 O1 C3 C4 . . . . -6.29(13) ?
C12 O1 C3 C2 . . . . 173.39(8) ?
C1 C2 C3 O1 . . . . -178.08(8) ?
C1 C2 C3 C4 . . . . 1.62(13) ?
O1 C3 C4 C5 . . . . 178.06(8) ?
C2 C3 C4 C5 . . . . -1.60(13) ?
C3 C4 C5 C6 . . . . 0.12(14) ?
C4 C5 C6 C1 . . . . 1.32(13) ?
C4 C5 C6 C7 . . . . -177.87(8) ?
C2 C1 C6 C5 . . . . -1.31(13) ?
C2 C1 C6 C7 . . . . 177.87(8) ?
C5 C6 C7 C11 . . . . 53.55(10) ?
C1 C6 C7 C11 . . . . -125.60(8) ?
C5 C6 C7 C8 . . . . -70.05(10) ?
C1 C6 C7 C8 . . . . 110.80(9) ?
C11 C7 C8 C9 . . . . -21.76(10) ?
C6 C7 C8 C9 . . . . 100.90(9) ?
C11 C7 C8 C13 . . . . 162.17(7) ?
C6 C7 C8 C13 . . . . -75.16(8) ?
C13 C8 C9 N1 . . . . -179.23(7) ?
C7 C8 C9 N1 . . . . 5.17(12) ?
C13 C8 C9 C17 . . . . -1.42(14) ?
C7 C8 C9 C17 . . . . -177.01(8) ?
C10 N1 C9 C8 . . . . 12.37(12) ?
C10 N1 C9 C17 . . . . -165.74(7) ?
C9 N1 C10 C11 . . . . -10.00(12) ?
C9 N1 C10 C18 . . . . 169.89(7) ?
N1 C10 C11 C15 . . . . 176.50(7) ?
C18 C10 C11 C15 . . . . -3.38(14) ?
N1 C10 C11 C7 . . . . -9.74(12) ?
C18 C10 C11 C7 . . . . 170.39(8) ?
C8 C7 C11 C10 . . . . 24.10(10) ?
C6 C7 C11 C10 . . . . -99.17(9) ?
C8 C7 C11 C15 . . . . -161.50(7) ?
C6 C7 C11 C15 . . . . 75.23(8) ?
C14 O3 C13 O2 . . . . 2.95(12) ?
C14 O3 C13 C8 . . . . -174.88(7) ?
C9 C8 C13 O2 . . . . 173.87(8) ?
C7 C8 C13 O2 . . . . -10.26(12) ?
C9 C8 C13 O3 . . . . -8.34(12) ?
C7 C8 C13 O3 . . . . 167.53(7) ?
C16 O5 C15 O4 . . . . -4.05(12) ?
C16 O5 C15 C11 . . . . 175.05(7) ?
C10 C11 C15 O4 . . . . -177.44(8) ?
C7 C11 C15 O4 . . . . 8.43(11) ?
C10 C11 C15 O5 . . . . 3.48(12) ?
C7 C11 C15 O5 . . . . -170.65(7) ?

loop_
_cod_related_entry_id
_cod_related_entry_database
_cod_related_entry_code
1 ChemSpider 533991
